data_2104774
loop_
_publ_author_name
'Biju, A. R.'
'Rajasekharan, M. V.'

_publ_section_title
;
 Polymorphism in the nitrate salt of the
 [Mn(acetylacetonate)~2~(H~2~O)~2~]^+^ ion
;
_journal_issue 3
_journal_name_full 'Acta Crystallographica Section B'
_journal_page_first 373
_journal_page_last 379
_journal_paper_doi 10.1107/S0108768110009961
_journal_volume 66
_journal_year 2010
_chemical_formula_sum 'C10 H20 Mn N O10'
_chemical_formula_weight 369.21
_chemical_name_systematic
;
 ?
;
_space_group_IT_number 2
_symmetry_cell_setting triclinic
_symmetry_space_group_name_Hall '-P 1'
_symmetry_space_group_name_H-M 'P -1'
_atom_sites_solution_hydrogens geom
_atom_sites_solution_primary direct
_atom_sites_solution_secondary difmap
_audit_creation_method SHELXL-97
_cell_angle_alpha 97.8890(10)
_cell_angle_beta 91.533(2)
_cell_angle_gamma 118.3800(10)
_cell_formula_units_Z 2
_cell_length_a 7.7085(7)
_cell_length_b 7.7158(7)
_cell_length_c 15.9918(14)
_cell_measurement_reflns_used 3333
_cell_measurement_temperature 298(2)
_cell_measurement_theta_max 24.97
_cell_measurement_theta_min 2.59
_cell_volume 824.28(13)
_computing_cell_refinement 'Bruker SMART'
_computing_data_collection 'Bruker SMART'
_computing_data_reduction 'Bruker SAINT'
_computing_molecular_graphics 'Bruker SHELXTL'
_computing_publication_material 'Bruker SHELXTL'
_computing_structure_refinement 'SHELXL-97 (Sheldrick, 1997)'
_computing_structure_solution 'Bruker SHELXTL'
_diffrn_ambient_temperature 298(2)
_diffrn_measured_fraction_theta_full 0.987
_diffrn_measured_fraction_theta_max 0.987
_diffrn_measurement_device_type 'CCD area detector'
_diffrn_measurement_method 'phi and omega scans'
_diffrn_radiation_monochromator graphite
_diffrn_radiation_source 'fine-focus sealed tube'
_diffrn_radiation_type MoK\a
_diffrn_radiation_wavelength 0.71073
_diffrn_reflns_av_R_equivalents 0.0225
_diffrn_reflns_av_sigmaI/netI 0.0271
_diffrn_reflns_limit_h_max 9
_diffrn_reflns_limit_h_min -9
_diffrn_reflns_limit_k_max 9
_diffrn_reflns_limit_k_min -9
_diffrn_reflns_limit_l_max 19
_diffrn_reflns_limit_l_min -19
_diffrn_reflns_number 8507
_diffrn_reflns_theta_full 25.93
_diffrn_reflns_theta_max 25.93
_diffrn_reflns_theta_min 1.29
_exptl_absorpt_coefficient_mu 0.847
_exptl_absorpt_correction_T_max 0.8488
_exptl_absorpt_correction_T_min 0.8225
_exptl_absorpt_correction_type empirical
_exptl_absorpt_process_details sadabs
_exptl_crystal_colour green
_exptl_crystal_density_diffrn 1.488
_exptl_crystal_density_method 'not measured'
_exptl_crystal_description block
_exptl_crystal_F_000 384
_exptl_crystal_size_max 0.24
_exptl_crystal_size_mid 0.20
_exptl_crystal_size_min 0.20
_refine_diff_density_max 0.484
_refine_diff_density_min -0.367
_refine_ls_extinction_method none
_refine_ls_goodness_of_fit_ref 1.056
_refine_ls_hydrogen_treatment mixed
_refine_ls_matrix_type full
_refine_ls_number_parameters 244
_refine_ls_number_reflns 3194
_refine_ls_number_restraints 9
_refine_ls_restrained_S_all 1.056
_refine_ls_R_factor_all 0.0503
_refine_ls_R_factor_gt 0.0421
_refine_ls_shift/su_max 0.000
_refine_ls_shift/su_mean 0.000
_refine_ls_structure_factor_coef Fsqd
_refine_ls_weighting_details 'calc w=1/[\s^2^(Fo^2^)+(0.0573P)^2^+0.4936P] where P=(Fo^2^+2Fc^2^)/3'
_refine_ls_weighting_scheme calc
_refine_ls_wR_factor_gt 0.1091
_refine_ls_wR_factor_ref 0.1144
_reflns_number_gt 2677
_reflns_number_total 3194
_reflns_threshold_expression >2sigma(I)
_cod_data_source_file zb5009.cif
_cod_data_source_block 1
_cod_original_sg_symbol_H-M P-1
_cod_database_code 2104774

loop_
_symmetry_equiv_pos_as_xyz
'x, y, z'
'-x, -y, -z'

loop_
_atom_site_type_symbol
_atom_site_label
_atom_site_fract_x
_atom_site_fract_y
_atom_site_fract_z
_atom_site_U_iso_or_equiv
_atom_site_adp_type
_atom_site_calc_flag
_atom_site_refinement_flags
_atom_site_occupancy
_atom_site_disorder_assembly
_atom_site_disorder_group
Mn Mn1 0.0000 0.0000 0.0000 0.04353(18) Uani d S 1 . .
Mn Mn2 0.0000 0.0000 0.5000 0.03354(16) Uani d S 1 . .
O O1 -0.2556(3) -0.1732(3) 0.03123(13) 0.0507(5) Uani d . 1 . .
O O2 -0.0175(3) 0.2333(3) 0.04385(13) 0.0514(5) Uani d . 1 . .
O O3 0.1361(4) 0.0080(4) 0.12652(14) 0.0631(6) Uani d D 1 . .
H H31 0.056(5) -0.038(6) 0.161(3) 0.095 Uiso d D 1 . .
H H32 0.225(5) 0.112(5) 0.150(3) 0.095 Uiso d D 1 . .
O O4 -0.0797(3) 0.1412(3) 0.58285(12) 0.0544(5) Uani d . 1 . .
O O5 -0.1226(3) 0.0544(3) 0.40979(12) 0.0550(5) Uani d . 1 . .
O O6 0.2777(4) 0.2763(4) 0.49672(15) 0.0720(7) Uani d D 1 . .
H H61 0.321(7) 0.311(7) 0.456(2) 0.108 Uiso d D 1 . .
H H62 0.336(6) 0.347(6) 0.541(2) 0.108 Uiso d D 1 . .
N N1 0.4541(4) 0.4012(4) 0.29868(15) 0.0515(6) Uani d . 1 . .
O O7 0.5850(5) 0.5431(5) 0.3418(2) 0.1466(17) Uani d . 1 . .
O O8 0.4553(4) 0.3780(4) 0.22129(16) 0.0910(9) Uani d . 1 . .
O O9 0.3241(5) 0.2830(6) 0.3305(2) 0.1379(16) Uani d . 1 . .
C C1 -0.1236(5) 0.4467(5) 0.1138(2) 0.0651(9) Uani d . 1 . .
H H1A -0.0176 0.5113 0.1590 0.098 Uiso calc R 1 . .
H H1B -0.2424 0.4397 0.1343 0.098 Uiso calc R 1 . .
H H1C -0.0891 0.5218 0.0681 0.098 Uiso calc R 1 . .
C C2 -0.1577(4) 0.2401(4) 0.08276(16) 0.0474(6) Uani d . 1 . .
C C3 -0.3270(4) 0.0742(5) 0.09698(19) 0.0530(7) Uani d . 1 . .
H H3 -0.4201 0.0957 0.1258 0.064 Uiso calc R 1 . .
C C4 -0.3692(4) -0.1220(4) 0.07172(17) 0.0473(6) Uani d . 1 . .
C C5 -0.5564(4) -0.2907(5) 0.0921(2) 0.0652(9) Uani d . 1 . .
H H5A -0.6005 -0.4046 0.0478 0.098 Uiso calc R 1 . .
H H5B -0.6567 -0.2507 0.0966 0.098 Uiso calc R 1 . .
H H5C -0.5320 -0.3250 0.1450 0.098 Uiso calc R 1 . .
C C6 -0.3238(11) 0.1937(11) 0.6556(5) 0.075(2) Uani d P 0.50 . .
H H6A -0.3346 0.3133 0.6537 0.090 Uiso calc PR 0.50 . .
H H6B -0.2328 0.2179 0.7044 0.090 Uiso calc PR 0.50 . .
C C7 -0.2562(8) 0.1335(8) 0.5751(4) 0.0478(13) Uani d P 0.50 . .
C C8 -0.2995(8) 0.0582(8) 0.4205(4) 0.0501(13) Uani d P 0.50 . .
C C9 -0.3590(9) 0.0993(9) 0.4984(4) 0.0583(15) Uani d P 0.50 . .
H H9 -0.4774 0.1039 0.4983 0.070 Uiso calc PR 0.50 . .
C C10 -0.4157(11) 0.0365(11) 0.3396(5) 0.074(2) Uani d P 0.50 . .
H H10D -0.3543 0.0112 0.2907 0.089 Uiso calc PR 0.50 . .
H H10E -0.4268 0.1558 0.3370 0.089 Uiso calc PR 0.50 . .
C C6A -0.0916(11) 0.4397(11) 0.6433(4) 0.0674(17) Uiso d P 0.50 . .
H H6A1 -0.1149 0.5420 0.6262 0.101 Uiso calc PR 0.50 . .
H H6A2 0.0321 0.5006 0.6787 0.101 Uiso calc R 1 . .
H H6A3 -0.1972 0.3595 0.6745 0.101 Uiso calc PR 0.50 . .
C C7A -0.0833(8) 0.3109(8) 0.5667(3) 0.0455(12) Uiso d P 0.50 . .
C C8A -0.1170(8) 0.2319(8) 0.4118(3) 0.0441(12) Uiso d P 0.50 . .
C C9A -0.1032(8) 0.3517(9) 0.4865(4) 0.0525(13) Uiso d P 0.50 . .
H H9A -0.1075 0.4689 0.4828 0.063 Uiso calc PR 0.50 . .
C C10A -0.1577(10) 0.2775(11) 0.3293(4) 0.0648(16) Uiso d P 0.50 . .
H H10A -0.0551 0.2886 0.2941 0.097 Uiso calc PR 0.50 . .
H H10B -0.1610 0.4015 0.3381 0.097 Uiso calc PR 0.50 . .
H H10C -0.2833 0.1722 0.3019 0.097 Uiso calc R 1 . .
O O1W 0.8769(5) 0.8320(5) 0.23999(16) 0.0923(9) Uani d D 1 . .
H H1W 0.791(7) 0.732(6) 0.247(4) 0.138 Uiso d D 1 . .
H H2W 0.931(7) 0.907(7) 0.283(3) 0.138 Uiso d D 1 . .

loop_
_atom_site_aniso_label
_atom_site_aniso_U_11
_atom_site_aniso_U_22
_atom_site_aniso_U_33
_atom_site_aniso_U_12
_atom_site_aniso_U_13
_atom_site_aniso_U_23
Mn1 0.0432(3) 0.0345(3) 0.0447(3) 0.0120(2) 0.0128(2) 0.0063(2)
Mn2 0.0339(3) 0.0329(3) 0.0361(3) 0.0177(2) 0.0048(2) 0.0068(2)
O1 0.0463(10) 0.0399(10) 0.0544(11) 0.0111(9) 0.0151(9) 0.0084(9)
O2 0.0533(11) 0.0375(10) 0.0563(12) 0.0161(9) 0.0185(9) 0.0061(8)
O3 0.0629(14) 0.0609(14) 0.0493(13) 0.0172(11) 0.0038(10) 0.0090(10)
O4 0.0645(13) 0.0690(13) 0.0457(11) 0.0477(11) 0.0052(9) -0.0002(9)
O5 0.0739(14) 0.0642(13) 0.0441(11) 0.0480(12) -0.0041(9) 0.0075(9)
O6 0.0618(14) 0.0589(14) 0.0523(13) -0.0050(11) 0.0105(11) 0.0079(11)
N1 0.0518(14) 0.0501(14) 0.0480(14) 0.0202(12) 0.0096(11) 0.0109(11)
O7 0.126(3) 0.109(3) 0.079(2) -0.035(2) -0.0130(19) -0.0143(19)
O8 0.0967(19) 0.096(2) 0.0530(15) 0.0238(16) 0.0181(13) 0.0163(14)
O9 0.121(3) 0.126(3) 0.076(2) -0.017(2) 0.0348(19) 0.0304(19)
C1 0.074(2) 0.0530(18) 0.065(2) 0.0291(17) 0.0204(17) 0.0053(15)
C2 0.0559(16) 0.0495(16) 0.0350(13) 0.0240(14) 0.0063(12) 0.0077(12)
C3 0.0516(16) 0.0559(18) 0.0525(17) 0.0254(14) 0.0155(13) 0.0127(14)
C4 0.0406(14) 0.0516(16) 0.0415(14) 0.0141(13) 0.0052(11) 0.0138(12)
C5 0.0466(17) 0.063(2) 0.075(2) 0.0149(15) 0.0170(15) 0.0231(17)
C6 0.076(5) 0.073(5) 0.085(5) 0.047(4) 0.026(4) -0.003(4)
C7 0.043(3) 0.033(3) 0.069(4) 0.019(2) 0.015(3) 0.007(2)
C8 0.044(3) 0.037(3) 0.071(4) 0.019(2) -0.002(3) 0.015(3)
C9 0.044(3) 0.058(4) 0.083(5) 0.032(3) 0.010(3) 0.012(3)
C10 0.074(5) 0.082(5) 0.080(5) 0.048(4) -0.009(4) 0.022(4)
O1W 0.119(3) 0.0762(19) 0.0470(14) 0.0201(17) 0.0169(15) 0.0066(13)

loop_
_atom_type_symbol
_atom_type_description
_atom_type_scat_dispersion_real
_atom_type_scat_dispersion_imag
_atom_type_scat_source
C C 0.0033 0.0016 'International Tables Vol C Tables 4.2.6.8 and 6.1.1.4'
H H 0.0000 0.0000 'International Tables Vol C Tables 4.2.6.8 and 6.1.1.4'
N N 0.0061 0.0033 'International Tables Vol C Tables 4.2.6.8 and 6.1.1.4'
O O 0.0106 0.0060 'International Tables Vol C Tables 4.2.6.8 and 6.1.1.4'
Mn Mn 0.3368 0.7283 'International Tables Vol C Tables 4.2.6.8 and 6.1.1.4'

loop_
_geom_angle_atom_site_label_1
_geom_angle_atom_site_label_2
_geom_angle_atom_site_label_3
_geom_angle_site_symmetry_1
_geom_angle_site_symmetry_3
_geom_angle
_geom_angle_publ_flag
O2 Mn1 O2 . 2 180.00(15) ?
O2 Mn1 O1 . . 92.27(8) ?
O2 Mn1 O1 2 . 87.73(8) ?
O2 Mn1 O1 . 2 87.73(8) ?
O2 Mn1 O1 2 2 92.27(8) ?
O1 Mn1 O1 . 2 180.00(15) ?
O2 Mn1 O3 . 2 89.68(9) ?
O2 Mn1 O3 2 2 90.32(9) ?
O1 Mn1 O3 . 2 90.59(9) ?
O1 Mn1 O3 2 2 89.41(9) ?
O2 Mn1 O3 . . 90.32(9) ?
O2 Mn1 O3 2 . 89.68(9) ?
O1 Mn1 O3 . . 89.41(9) ?
O1 Mn1 O3 2 . 90.59(9) ?
O3 Mn1 O3 2 . 180.00(14) ?
O4 Mn2 O4 . 2_556 180.0000(10) ?
O4 Mn2 O5 . 2_556 88.21(8) ?
O4 Mn2 O5 2_556 2_556 91.79(8) ?
O4 Mn2 O5 . . 91.79(8) ?
O4 Mn2 O5 2_556 . 88.21(8) ?
O5 Mn2 O5 2_556 . 180.0000(10) ?
O4 Mn2 O6 . . 90.08(10) ?
O4 Mn2 O6 2_556 . 89.92(10) ?
O5 Mn2 O6 2_556 . 89.78(10) ?
O5 Mn2 O6 . . 90.22(10) ?
O4 Mn2 O6 . 2_556 89.92(10) ?
O4 Mn2 O6 2_556 2_556 90.08(10) ?
O5 Mn2 O6 2_556 2_556 90.22(10) ?
O5 Mn2 O6 . 2_556 89.78(10) ?
O6 Mn2 O6 . 2_556 180.00(13) ?
C4 O1 Mn1 . . 127.12(18) ?
C2 O2 Mn1 . . 126.97(18) ?
C7 O4 C7A . . 62.6(3) ?
C7 O4 Mn2 . . 122.8(3) ?
C7A O4 Mn2 . . 119.6(3) ?
C8A O5 C8 . . 63.3(3) ?
C8A O5 Mn2 . . 122.2(3) ?
C8 O5 Mn2 . . 119.0(3) ?
O9 N1 O7 . . 119.6(3) ?
O9 N1 O8 . . 120.5(3) ?
O7 N1 O8 . . 119.9(3) ?
O2 C2 C3 . . 124.3(3) ?
O2 C2 C1 . . 114.4(3) ?
C3 C2 C1 . . 121.2(3) ?
C2 C3 C4 . . 125.1(3) ?
O1 C4 C3 . . 124.1(2) ?
O1 C4 C5 . . 115.4(3) ?
C3 C4 C5 . . 120.5(3) ?
C7 C6 C10 . 2_456 103.8(5) ?
O4 C7 C9 . . 122.9(5) ?
O4 C7 C6 . . 115.8(5) ?
C9 C7 C6 . . 120.8(6) ?
C9 C8 O5 . . 124.6(5) ?
C9 C8 C10 . . 120.5(5) ?
O5 C8 C10 . . 114.5(5) ?
C7 C9 C8 . . 124.7(5) ?
C7 C9 C9 . 2_456 109.1(6) ?
C8 C9 C9 . 2_456 109.1(6) ?
C8 C10 C6 . 2_456 103.8(5) ?
O4 C7A C9A . . 124.7(5) ?
O4 C7A C6A . . 114.5(5) ?
C9A C7A C6A . . 120.4(5) ?
O5 C8A C9A . . 122.5(5) ?
O5 C8A C10A . . 116.0(5) ?
C9A C8A C10A . . 120.9(5) ?
C8A C9A C7A . . 124.8(6) ?

loop_
_geom_bond_atom_site_label_1
_geom_bond_atom_site_label_2
_geom_bond_site_symmetry_2
_geom_bond_distance
_geom_bond_publ_flag
Mn1 O2 . 1.9076(19) ?
Mn1 O2 2 1.9076(19) ?
Mn1 O1 . 1.9104(18) ?
Mn1 O1 2 1.9104(18) ?
Mn1 O3 2 2.234(2) ?
Mn1 O3 . 2.234(2) ?
Mn2 O4 . 1.8983(18) ?
Mn2 O4 2_556 1.8983(18) ?
Mn2 O5 2_556 1.9026(18) ?
Mn2 O5 . 1.9026(18) ?
Mn2 O6 . 2.197(2) ?
Mn2 O6 2_556 2.197(2) ?
O1 C4 . 1.277(3) ?
O2 C2 . 1.280(3) ?
O4 C7 . 1.335(6) ?
O4 C7A . 1.382(6) ?
O5 C8A . 1.346(6) ?
O5 C8 . 1.392(6) ?
N1 O9 . 1.175(3) ?
N1 O7 . 1.182(4) ?
N1 O8 . 1.227(3) ?
C1 C2 . 1.495(4) ?
C2 C3 . 1.379(4) ?
C3 C4 . 1.385(4) ?
C4 C5 . 1.496(4) ?
C6 C7 . 1.499(8) ?
C7 C9 . 1.365(9) ?
C8 C9 . 1.386(9) ?
C8 C10 . 1.497(9) ?
C6A C7A . 1.492(9) ?
C7A C9A . 1.383(8) ?
C8A C9A . 1.374(8) ?
C8A C10A . 1.475(8) ?
